data_7011711
loop_
_publ_author_name
'Katharina Isele'
'Vanessa Broughton'
'Craig J. Matthews'
'Alan F. Williams'
'G\'erald Bernardinelli'
'Patrick Franz'
'Silvio Decurtins'

_publ_section_title
;
 1,2-Bis(2-benzimidazolyl)-1,2-ethanediol, a chiral, tridentate,
 facially coordinating ligand
;
_journal_issue 20
_journal_name_full 'J. Chem. Soc., Dalton Trans.'
_journal_page_first 3899
_journal_page_last 3905
_journal_paper_doi 10.1039/b203229e
_journal_year 2002
_chemical_formula_moiety
;
Ni(C16 H13 N4 O2)2 (N O3)2 (C2 H6 O)2
;
_chemical_formula_sum 'C36 H38 N10 Ni O12'
_chemical_formula_weight 861.6
_chemical_name_systematic
;
Rac-bis[1,2-bis(1H-benzimidazol-2-yl)-1,2-ethanediol] 
nickel(II) dinitrate 
;
_space_group_IT_number 15
_symmetry_cell_setting monoclinic
_symmetry_space_group_name_Hall '-C 2yc'
_symmetry_space_group_name_H-M 'C 1 2/c 1'
_audit_conform_dict_name cif_core.dic
_audit_conform_dict_version 2.0.1
_audit_creation_date 2000-03-28
_audit_creation_method from_xtal_archive_file_using_CIFIO
_audit_update_record 2002-03-06
_cell_angle_alpha 90.00000
_cell_angle_beta 96.565(6)
_cell_angle_gamma 90.00000
_cell_formula_units_Z 4
_cell_length_a 22.6083(11)
_cell_length_b 11.5953(7)
_cell_length_c 15.0449(7)
_cell_measurement_reflns_used 7998
_cell_measurement_temperature 200
_cell_measurement_theta_max 21.0
_cell_measurement_theta_min 2.3
_cell_volume 3918.2(4)
_computing_cell_refinement 'CELL (Stoe & Cie, 1999)'
_computing_data_collection 'EXPOSE (Stoe & Cie, 1999)'
_computing_data_reduction 'XRED (Stoe & Cie, 1999)'
_computing_molecular_graphics xtal_gx3
_computing_publication_material xtal_CIFIO
_computing_structure_refinement xtal_CRYLSQ
_computing_structure_solution Multan_87
_diffrn_detector_area_resol_mean 6
_diffrn_measurement_device_type 'Stoe Ipds'
_diffrn_measurement_method \f
_diffrn_radiation_type MoK\a
_diffrn_radiation_wavelength .71073
_diffrn_reflns_av_R_equivalents .041
_diffrn_reflns_limit_h_max 27
_diffrn_reflns_limit_h_min -27
_diffrn_reflns_limit_k_max 14
_diffrn_reflns_limit_k_min -14
_diffrn_reflns_limit_l_max 18
_diffrn_reflns_limit_l_min -18
_diffrn_reflns_number .247710+05
_diffrn_reflns_theta_max 25.98
_diffrn_standards_decay_% 0
_exptl_absorpt_coefficient_mu .57
_exptl_absorpt_correction_T_max .9734
_exptl_absorpt_correction_T_min .8685
_exptl_absorpt_correction_type numerical
_exptl_absorpt_process_details 'XRED; Stoe & Cie, 1999'
_exptl_crystal_colour blue
_exptl_crystal_density_diffrn 1.460
_exptl_crystal_density_meas ?
_exptl_crystal_description prism
_exptl_crystal_size_max .22
_exptl_crystal_size_mid .21
_exptl_crystal_size_min .048
_refine_diff_density_max .56
_refine_diff_density_min -.72
_refine_ls_extinction_method none
_refine_ls_goodness_of_fit_ref 2.35
_refine_ls_hydrogen_treatment refxyz
_refine_ls_number_parameters 309
_refine_ls_number_reflns 2921
_refine_ls_R_factor_gt .040
_refine_ls_shift/su_max .00037
_refine_ls_structure_factor_coef F
_refine_ls_weighting_details \w=1/[\s^2^(Fo)+0.0001(Fo^2^)]
_refine_ls_weighting_scheme calc
_refine_ls_wR_factor_ref .043
_reflns_number_gt 2776
_reflns_number_total 3808
_reflns_threshold_expression 'refl observed if Fo > 4.0 \s(Fo)'
_cod_data_source_file b203229e.txt
_cod_data_source_block ISKA
_cod_depositor_comments
;
The following automatic conversions were performed:

'_exptl_crystal_density_meas' value 'not_measured' was changed to '?'
- the value is perceived as not measured.

Automatic conversion script
Id: cif_fix_values 3008 2015-01-20 13:52:24Z robertas 
;
_cod_original_sg_symbol_H-M 'C 2/c'
_cod_original_formula_sum 'C36 H38 N10 O12 Ni'
_cod_database_code 7011711

loop_
_symmetry_equiv_pos_as_xyz
+x,+y,+z
-x,+y,1/2-z
-x,-y,-z
+x,-y,1/2+z
1/2+x,1/2+y,+z
1/2-x,1/2+y,1/2-z
1/2-x,1/2-y,-z
1/2+x,1/2-y,1/2+z

loop_
_atom_site_label
_atom_site_fract_x
_atom_site_fract_y
_atom_site_fract_z
_atom_site_U_iso_or_equiv
_atom_site_occupancy
_atom_site_adp_type
Ni .50000 .32164(5) .75000 .0243(3) 1.00000 Uani
O1 .57017(9) .44705(16) .77921(13) .0305(10) 1.00000 Uani
O2 .67167(10) .2827(2) .93989(15) .0409(12) 1.00000 Uani
N1 .50308(10) .34308(19) .88596(16) .0280(12) 1.00000 Uani
N2 .56071(11) .3837(3) 1.01195(17) .0309(13) 1.00000 Uani
N3 .57069(10) .20588(19) .75720(16) .0273(12) 1.00000 Uani
N4 .66342(11) .1389(3) .77833(19) .0385(14) 1.00000 Uani
C1 .55582(12) .3812(3) .92194(19) .0271(14) 1.00000 Uani
C2 .47079(12) .3207(3) .95815(19) .0293(14) 1.00000 Uani
C3 .41265(14) .2823(3) .9620(3) .0392(18) 1.00000 Uani
C4 .39413(17) .2674(4) 1.0457(3) .0466(19) 1.00000 Uani
C5 .43144(16) .2900(3) 1.1244(3) .046(2) 1.00000 Uani
C6 .48842(15) .3309(3) 1.1223(3) .0394(17) 1.00000 Uani
C7 .50708(12) .3455(3) 1.0382(2) .0302(15) 1.00000 Uani
C8 .60207(13) .4177(3) .8641(2) .0304(15) 1.00000 Uani
C9 .64874(12) .3243(3) .8538(2) .0318(15) 1.00000 Uani
C10 .62544(12) .2237(3) .7967(2) .0292(14) 1.00000 Uani
C11 .57395(12) .1030(3) .70873(19) .0292(15) 1.00000 Uani
C12 .53069(14) .0461(3) .6504(3) .0341(16) 1.00000 Uani
C13 .54737(15) -.0530(3) .6100(3) .0439(19) 1.00000 Uani
C14 .60527(17) -.0964(4) .6262(3) .053(3) 1.00000 Uani
C15 .64854(16) -.0416(4) .6821(3) .051(3) 1.00000 Uani
C16 .63198(13) .0604(3) .7221(3) .0369(17) 1.00000 Uani
N101 .68270(11) .6015(3) .70297(19) .0428(15) 1.00000 Uani
O101 .70984(10) .6691(3) .65850(18) .0549(14) 1.00000 Uani
O102 .70362(12) .5686(3) .77759(18) .0689(17) 1.00000 Uani
O103 .63206(10) .5638(3) .67054(16) .0606(16) 1.00000 Uani
O201 .26657(13) .0839(3) .4855(2) .0666(18) 1.00000 Uani
C201 .2779(4) -.0333(6) .5028(5) .114(5) 1.00000 Uani
C202 .2487(3) -.0915(5) .5690(7) .138(6) 1.00000 Uani
H2 .7000(17) .327(4) .956(3) .05000 1.00000 Uiso
H02 .5925(16) .399(4) 1.049(3) .05000 1.00000 Uiso
H04 .7005(17) .140(3) .796(3) .05000 1.00000 Uiso
H3 .3873(16) .266(3) .910(3) .05000 1.00000 Uiso
H4 .3570(17) .246(3) 1.050(3) .05000 1.00000 Uiso
H5 .4159(15) .278(3) 1.183(3) .05000 1.00000 Uiso
H6 .5133(15) .350(3) 1.177(3) .05000 1.00000 Uiso
H8 .6228(15) .484(3) .895(3) .05000 1.00000 Uiso
H9 .6800(16) .360(3) .824(3) .05000 1.00000 Uiso
H12 .4883(16) .076(3) .638(3) .05000 1.00000 Uiso
H13 .5190(16) -.098(3) .572(3) .05000 1.00000 Uiso
H14 .6129(15) -.164(4) .600(3) .05000 1.00000 Uiso
H15 .6845(17) -.066(3) .690(3) .05000 1.00000 Uiso
H201 .2916(17) .123(4) .507(3) .05000 1.00000 Uiso
H2011 .26417 -.07821 .44013 .05000 1.00000 Uiso
H2012 .32518 -.04291 .52104 .05000 1.00000 Uiso
H2021 .26224 -.04564 .63258 .05000 1.00000 Uiso
H2022 .20123 -.08094 .55167 .05000 1.00000 Uiso
H2023 .25696 -.18226 .58317 .05000 1.00000 Uiso

loop_
_atom_site_aniso_label
_atom_site_aniso_U_11
_atom_site_aniso_U_22
_atom_site_aniso_U_33
_atom_site_aniso_U_12
_atom_site_aniso_U_13
_atom_site_aniso_U_23
Ni .0210(3) .0279(3) .0232(3) .00000 -.00080(19) .00000
O1 .0307(10) .0320(10) .0270(12) -.0023(8) -.0039(9) .0038(8)
O2 .0317(11) .0490(14) .0378(14) -.0013(10) -.0144(10) .0028(10)
N1 .0261(11) .0305(13) .0271(14) -.0033(10) .0014(10) -.0007(10)
N2 .0267(13) .0389(14) .0258(14) .0003(10) -.0021(11) -.0030(11)
N3 .0235(12) .0307(14) .0269(14) -.0006(9) .0002(10) .0011(10)
N4 .0227(12) .0450(15) .0462(17) .0069(11) -.0027(12) -.0079(12)
C1 .0279(14) .0276(15) .0248(16) .0001(11) -.0013(12) -.0016(12)
C2 .0302(14) .0286(14) .0292(16) .0007(13) .0039(12) -.0030(13)
C3 .0332(16) .0457(18) .039(2) -.0045(13) .0059(15) -.0104(15)
C4 .0397(18) .051(2) .052(3) -.0091(16) .0205(16) -.0084(17)
C5 .054(3) .049(3) .037(3) .0008(16) .0190(17) -.0021(15)
C6 .0445(18) .0459(19) .0289(18) .0055(15) .0089(14) -.0044(15)
C7 .0326(15) .0295(16) .0283(16) .0037(11) .0031(12) -.0011(12)
C8 .0310(15) .0328(16) .0261(16) -.0053(12) -.0028(12) -.0012(13)
C9 .0244(13) .0380(16) .0322(17) -.0029(13) -.0003(12) .0014(14)
C10 .0221(14) .0354(15) .0298(17) .0015(12) .0021(12) .0036(12)
C11 .0296(14) .0289(15) .0293(17) .0003(12) .0043(12) .0010(12)
C12 .0329(16) .0336(16) .0360(19) -.0014(13) .0039(14) -.0027(13)
C13 .0446(19) .0373(18) .049(3) -.0046(14) .0034(16) -.0094(15)
C14 .054(3) .0388(19) .066(3) .0041(16) .0113(19) -.0166(18)
C15 .0397(18) .044(2) .069(3) .0145(16) .0051(18) -.0124(18)
C16 .0319(16) .0369(17) .0418(19) .0033(13) .0039(14) -.0021(14)
N101 .0277(13) .0594(18) .0403(17) -.0029(13) -.0011(12) .0139(14)
O101 .0339(12) .0709(17) .0604(16) -.0080(12) .0073(11) .0275(14)
O102 .0533(15) .098(3) .0499(17) -.0257(14) -.0199(13) .0333(15)
O103 .0303(12) .108(3) .0413(15) -.0216(13) -.0074(11) .0261(14)
O201 .0606(18) .0591(18) .074(3) .0192(13) -.0183(15) -.0170(15)
C201 .156(6) .103(5) .090(5) .084(5) .047(4) .038(4)
C202 .093(5) .063(4) .269(11) -.004(3) .072(6) -.024(5)

loop_
_atom_type_symbol
_atom_type_scat_source
_atom_type_scat_dispersion_real
_atom_type_scat_dispersion_imag
C Int._Tables_Vol_IV_Tables_2.2B_and_2.3.1 .002 .002
H Int._Tables_Vol_IV_Tables_2.2B_and_2.3.1 0 0
N Int._Tables_Vol_IV_Tables_2.2B_and_2.3.1 .004 .003
O Int._Tables_Vol_IV_Tables_2.2B_and_2.3.1 .008 .006
Ni Int._Tables_Vol_IV_Tables_2.2B_and_2.3.1 .285 1.113

loop_
_geom_angle_atom_site_label_1
_geom_angle_atom_site_label_2
_geom_angle_atom_site_label_3
_geom_angle_site_symmetry_1
_geom_angle_site_symmetry_2
_geom_angle_site_symmetry_3
_geom_angle
O1 Ni N1 . . . 77.02(9)
O1 Ni N3 . . . 83.21(8)
O1 Ni O1 . . 2_656 95.36(8)
O1 Ni N1 . . 2_656 93.53(9)
O1 Ni N3 . . 2_656 170.75(9)
N1 Ni N3 . . . 95.04(9)
N1 Ni O1 . . 2_656 93.53(9)
N1 Ni N1 . . 2_656 166.10(9)
N1 Ni N3 . . 2_656 93.92(9)
N3 Ni O1 . . 2_656 170.75(9)
N3 Ni N1 . . 2_656 93.92(9)
N3 Ni N3 . . 2_656 99.64(9)
O1 Ni N1 2_656 . 2_656 77.02(9)
O1 Ni N3 2_656 . 2_656 83.21(8)
N1 Ni N3 2_656 . 2_656 95.04(9)
Ni O1 C8 . . . 107.73(16)
C9 O2 H2 . . . 104(3)
Ni N1 C1 . . . 111.90(19)
Ni N1 C2 . . . 142.07(18)
C1 N1 C2 . . . 105.6(3)
C1 N2 C7 . . . 107.7(3)
C1 N2 H02 . . . 128(3)
C7 N2 H02 . . . 124(3)
Ni N3 C10 . . . 126.47(19)
Ni N3 C11 . . . 127.34(17)
C10 N3 C11 . . . 105.3(3)
C10 N4 C16 . . . 108.0(3)
C10 N4 H04 . . . 123(3)
C16 N4 H04 . . . 128(3)
N1 C1 N2 . . . 112.6(3)
N1 C1 C8 . . . 120.8(3)
N2 C1 C8 . . . 126.6(3)
N1 C2 C3 . . . 131.9(3)
N1 C2 C7 . . . 108.7(3)
C3 C2 C7 . . . 119.3(3)
C2 C3 C4 . . . 117.6(3)
C2 C3 H3 . . . 121(3)
C4 C3 H3 . . . 121(3)
C3 C4 C5 . . . 122.2(4)
C3 C4 H4 . . . 119(3)
C5 C4 H4 . . . 119(3)
C4 C5 C6 . . . 121.4(4)
C4 C5 H5 . . . 119(2)
C6 C5 H5 . . . 120(2)
C5 C6 C7 . . . 116.4(3)
C5 C6 H6 . . . 121(3)
C7 C6 H6 . . . 123(3)
N2 C7 C2 . . . 105.4(3)
N2 C7 C6 . . . 131.5(3)
C2 C7 C6 . . . 123.1(3)
O1 C8 C1 . . . 105.7(3)
O1 C8 C9 . . . 111.1(3)
O1 C8 H8 . . . 113(2)
C1 C8 C9 . . . 113.2(3)
C1 C8 H8 . . . 106(3)
C9 C8 H8 . . . 108(2)
O2 C9 C8 . . . 109.3(3)
O2 C9 C10 . . . 108.9(3)
O2 C9 H9 . . . 111(3)
C8 C9 C10 . . . 113.9(3)
C8 C9 H9 . . . 107(3)
C10 C9 H9 . . . 107(3)
N3 C10 N4 . . . 112.1(3)
N3 C10 C9 . . . 128.6(3)
N4 C10 C9 . . . 119.3(3)
N3 C11 C12 . . . 130.6(3)
N3 C11 C16 . . . 109.3(3)
C12 C11 C16 . . . 120.0(3)
C11 C12 C13 . . . 117.7(3)
C11 C12 H12 . . . 122(2)
C13 C12 H12 . . . 120(2)
C12 C13 C14 . . . 121.6(4)
C12 C13 H13 . . . 121(3)
C14 C13 H13 . . . 117(3)
C13 C14 C15 . . . 121.9(4)
C13 C14 H14 . . . 117(3)
C15 C14 H14 . . . 121(3)
C14 C15 C16 . . . 116.7(4)
C14 C15 H15 . . . 122(3)
C16 C15 H15 . . . 121(3)
N4 C16 C11 . . . 105.3(3)
N4 C16 C15 . . . 132.6(3)
C11 C16 C15 . . . 122.1(3)
O101 N101 O102 . . . 121.9(3)
O101 N101 O103 . . . 119.4(3)
O102 N101 O103 . . . 118.7(3)
C201 O201 H201 . . . 113(3)
O201 C201 C202 . . . 120.0(6)
O201 C201 H2011 . . . 105.9(5)
O201 C201 H2012 . . . 107.6(6)
C202 C201 H2011 . . . 105.6(6)
C202 C201 H2012 . . . 107.3(6)
H2011 C201 H2012 . . . 110.3(6)
C201 C202 H2021 . . . 105.8(5)
C201 C202 H2022 . . . 107.7(8)
C201 C202 H2023 . . . 121.0(8)
H2021 C202 H2022 . . . 108.7(7)
H2021 C202 H2023 . . . 105.8(8)
H2022 C202 H2023 . . . 107.5(5)

loop_
_geom_bond_atom_site_label_1
_geom_bond_atom_site_label_2
_geom_bond_site_symmetry_1
_geom_bond_site_symmetry_2
_geom_bond_distance
Ni O1 . . 2.1599(19)
Ni N1 . . 2.054(3)
Ni N3 . . 2.080(3)
Ni O1 . 2_656 2.1599(19)
Ni N1 . 2_656 2.054(3)
Ni N3 . 2_656 2.080(3)
O1 C8 . . 1.434(4)
O2 C9 . . 1.424(4)
O2 H2 . . .84(4)
N1 C1 . . 1.328(4)
N1 C2 . . 1.400(4)
N2 C1 . . 1.346(4)
N2 C7 . . 1.390(4)
N2 H02 . . .88(4)
N3 C10 . . 1.327(4)
N3 C11 . . 1.404(4)
N4 C10 . . 1.355(4)
N4 C16 . . 1.383(4)
N4 H04 . . .85(4)
C1 C8 . . 1.496(4)
C2 C3 . . 1.396(4)
C2 C7 . . 1.407(4)
C3 C4 . . 1.382(6)
C3 H3 . . .94(4)
C4 C5 . . 1.398(6)
C4 H4 . . .88(4)
C5 C6 . . 1.377(5)
C5 H5 . . .99(4)
C6 C7 . . 1.390(5)
C6 H6 . . .97(4)
C8 C9 . . 1.533(5)
C8 H8 . . .99(4)
C9 C10 . . 1.506(5)
C9 H9 . . .97(4)
C11 C12 . . 1.402(4)
C11 C16 . . 1.395(4)
C12 C13 . . 1.373(5)
C12 H12 . . 1.02(4)
C13 C14 . . 1.398(5)
C13 H13 . . .96(4)
C14 C15 . . 1.371(6)
C14 H14 . . .91(4)
C15 C16 . . 1.397(5)
C15 H15 . . .86(4)
N101 O101 . . 1.238(4)
N101 O102 . . 1.228(4)
N101 O103 . . 1.270(4)
O201 C201 . . 1.402(7)
O201 H201 . . .77(4)
C201 C202 . . 1.425(12)
C201 H2011 . . 1.091(6)
C201 H2012 . . 1.078(8)
C202 H2021 . . 1.107(10)
C202 H2022 . . 1.083(7)
C202 H2023 . . 1.085(6)

loop_
_geom_torsion_atom_site_label_1
_geom_torsion_atom_site_label_2
_geom_torsion_atom_site_label_3
_geom_torsion_atom_site_label_4
_geom_torsion_site_symmetry_1
_geom_torsion_site_symmetry_2
_geom_torsion_site_symmetry_3
_geom_torsion_site_symmetry_4
_geom_torsion
N1 Ni O1 C8 . . . . 36.49(17)
N3 Ni O1 C8 . . . . -60.30(17)
O1 Ni O1 C8 2_656 . . . 128.89(17)
N1 Ni O1 C8 2_656 . . . -153.83(17)
N3 Ni O1 C8 2_656 . . . 48.2(6)
O1 Ni N1 C1 . . . . -23.68(18)
O1 Ni N1 C2 . . . . 165.5(3)
N3 Ni N1 C1 . . . . 58.15(19)
N3 Ni N1 C2 . . . . -112.7(3)
O1 Ni N1 C1 2_656 . . . -118.37(18)
O1 Ni N1 C2 2_656 . . . 70.8(3)
N1 Ni N1 C1 2_656 . . . -71.8(5)
N1 Ni N1 C2 2_656 . . . 117.4(5)
N3 Ni N1 C1 2_656 . . . 158.20(18)
N3 Ni N1 C2 2_656 . . . -12.7(3)
O1 Ni N3 C10 . . . . 19.7(3)
O1 Ni N3 C11 . . . . -147.8(3)
N1 Ni N3 C10 . . . . -56.6(3)
N1 Ni N3 C11 . . . . 135.9(3)
O1 Ni N3 C10 2_656 . . . 101.3(6)
O1 Ni N3 C11 2_656 . . . -66.2(6)
N1 Ni N3 C10 2_656 . . . 112.8(3)
N1 Ni N3 C11 2_656 . . . -54.7(3)
N3 Ni N3 C10 2_656 . . . -151.4(3)
N3 Ni N3 C11 2_656 . . . 41.1(3)
Ni O1 C8 C1 . . . . -40.2(3)
Ni O1 C8 C9 . . . . 83.0(3)
Ni O1 C8 H8 . . . . -156(3)
H2 O2 C9 C8 . . . . -88(3)
H2 O2 C9 C10 . . . . 147(3)
H2 O2 C9 H9 . . . . 30(4)
Ni N1 C1 N2 . . . . -173.19(18)
Ni N1 C1 C8 . . . . 7.8(4)
C2 N1 C1 N2 . . . . 1.0(3)
C2 N1 C1 C8 . . . . -178.1(3)
Ni N1 C2 C3 . . . . -10.7(6)
Ni N1 C2 C7 . . . . 170.2(3)
C1 N1 C2 C3 . . . . 178.1(4)
C1 N1 C2 C7 . . . . -1.0(3)
C7 N2 C1 N1 . . . . -.6(4)
C7 N2 C1 C8 . . . . 178.4(3)
H02 N2 C1 N1 . . . . 173(3)
H02 N2 C1 C8 . . . . -8(3)
C1 N2 C7 C2 . . . . -.1(3)
C1 N2 C7 C6 . . . . 179.7(4)
H02 N2 C7 C2 . . . . -174(3)
H02 N2 C7 C6 . . . . 6(3)
Ni N3 C10 N4 . . . . -170.7(2)
Ni N3 C10 C9 . . . . 7.1(5)
C11 N3 C10 N4 . . . . -1.0(4)
C11 N3 C10 C9 . . . . 176.8(3)
Ni N3 C11 C12 . . . . -6.3(5)
Ni N3 C11 C16 . . . . 170.5(3)
C10 N3 C11 C12 . . . . -175.9(4)
C10 N3 C11 C16 . . . . .9(4)
C16 N4 C10 N3 . . . . .8(4)
C16 N4 C10 C9 . . . . -177.3(3)
H04 N4 C10 N3 . . . . 175(3)
H04 N4 C10 C9 . . . . -3(3)
C10 N4 C16 C11 . . . . -.2(4)
C10 N4 C16 C15 . . . . 179.5(4)
H04 N4 C16 C11 . . . . -174(4)
H04 N4 C16 C15 . . . . 5(4)
N1 C1 C8 O1 . . . . 23.2(4)
N1 C1 C8 C9 . . . . -98.6(3)
N1 C1 C8 H8 . . . . 144(2)
N2 C1 C8 O1 . . . . -155.7(3)
N2 C1 C8 C9 . . . . 82.5(4)
N2 C1 C8 H8 . . . . -35(3)
N1 C2 C3 C4 . . . . 179.3(4)
N1 C2 C3 H3 . . . . 0(3)
C7 C2 C3 C4 . . . . -1.7(5)
C7 C2 C3 H3 . . . . 180(3)
N1 C2 C7 N2 . . . . .6(3)
N1 C2 C7 C6 . . . . -179.2(3)
C3 C2 C7 N2 . . . . -178.6(3)
C3 C2 C7 C6 . . . . 1.6(5)
C2 C3 C4 C5 . . . . .2(5)
C2 C3 C4 H4 . . . . 177(3)
H3 C3 C4 C5 . . . . 179(3)
H3 C3 C4 H4 . . . . -4(4)
C3 C4 C5 C6 . . . . 1.5(6)
C3 C4 C5 H5 . . . . 180(3)
H4 C4 C5 C6 . . . . -176(3)
H4 C4 C5 H5 . . . . 3(4)
C4 C5 C6 C7 . . . . -1.6(5)
C4 C5 C6 H6 . . . . 177(3)
H5 C5 C6 C7 . . . . -180(3)
H5 C5 C6 H6 . . . . -1(4)
C5 C6 C7 N2 . . . . -179.6(3)
C5 C6 C7 C2 . . . . .1(5)
H6 C6 C7 N2 . . . . 2(3)
H6 C6 C7 C2 . . . . -178(3)
O1 C8 C9 O2 . . . . -169.5(3)
O1 C8 C9 C10 . . . . -47.5(4)
O1 C8 C9 H9 . . . . 71(3)
C1 C8 C9 O2 . . . . -50.7(3)
C1 C8 C9 C10 . . . . 71.3(4)
C1 C8 C9 H9 . . . . -170(3)
H8 C8 C9 O2 . . . . 66(3)
H8 C8 C9 C10 . . . . -172(3)
H8 C8 C9 H9 . . . . -54(4)
O2 C9 C10 N3 . . . . 120.7(4)
O2 C9 C10 N4 . . . . -61.7(4)
C8 C9 C10 N3 . . . . -1.6(5)
C8 C9 C10 N4 . . . . 176.1(3)
H9 C9 C10 N3 . . . . -120(3)
H9 C9 C10 N4 . . . . 58(3)
N3 C11 C12 C13 . . . . 178.2(4)
N3 C11 C12 H12 . . . . -2(3)
C16 C11 C12 C13 . . . . 1.7(5)
C16 C11 C12 H12 . . . . -178(3)
N3 C11 C16 N4 . . . . -.4(4)
N3 C11 C16 C15 . . . . 179.9(4)
C12 C11 C16 N4 . . . . 176.8(3)
C12 C11 C16 C15 . . . . -2.9(5)
C11 C12 C13 C14 . . . . .2(6)
C11 C12 C13 H13 . . . . 177(3)
H12 C12 C13 C14 . . . . -180(3)
H12 C12 C13 H13 . . . . -3(4)
C12 C13 C14 C15 . . . . -1.1(7)
C12 C13 C14 H14 . . . . 177(3)
H13 C13 C14 C15 . . . . -178(3)
H13 C13 C14 H14 . . . . 0(3)
C13 C14 C15 C16 . . . . -.1(6)
C13 C14 C15 H15 . . . . -177(3)
H14 C14 C15 C16 . . . . -178(3)
H14 C14 C15 H15 . . . . 6(4)
C14 C15 C16 N4 . . . . -177.5(4)
C14 C15 C16 C11 . . . . 2.1(6)
H15 C15 C16 N4 . . . . 0(3)
H15 C15 C16 C11 . . . . 179(3)
H201 O201 C201 C202 . . . . 102(4)
H201 O201 C201 H2011 . . . . -139(4)
H201 O201 C201 H2012 . . . . -21(4)
O201 C201 C202 H2021 . . . . -60.2(8)
O201 C201 C202 H2022 . . . . 55.9(9)
O201 C201 C202 H2023 . . . . 179.9(6)
H2011 C201 C202 H2021 . . . . -179.4(5)
H2011 C201 C202 H2022 . . . . -63.3(8)
H2011 C201 C202 H2023 . . . . 60.6(9)
H2012 C201 C202 H2021 . . . . 62.9(7)
H2012 C201 C202 H2022 . . . . 179.0(6)
H2012 C201 C202 H2023 . . . . -57.0(9)
